data_1562505
loop_
_publ_author_name
'Mamadrakhimov, Azimjon'
'Mutalliyev, Luqmonjon'
'Abdullaev, Sirojiddin'
'Khodjaniyazov, Khamid'
'Izotova, Lidiya'
'Aisa, Haji Akber'

_publ_section_title
;
 8-Hydroxy-6-methoxy-7-(3-methylbut-2-enyloxy)coumarin (capensine)
;
_journal_coeditor_code ZL4043
_journal_issue 5
_journal_name_full IUCrData
_journal_page_first x210451
_journal_paper_doi 10.1107/S241431462100451X
_journal_volume 6
_journal_year 2021
_chemical_formula_iupac 'C15 H16 O5'
_chemical_formula_moiety 'C15 H16 O5'
_chemical_formula_sum 'C15 H16 O5'
_chemical_formula_weight 276.28
_chemical_name_common
;
8-Hydroxy-6-methoxy-7-(3-methylbut-2-enyloxy)coumarin
;
_chemical_name_systematic
;
8-Hydroxy-6-methoxy-7-(3-methylbut-2-enyloxy)-2<i>H</i>-chromen-2-one
;
_space_group_crystal_system monoclinic
_space_group_IT_number 14
_space_group_name_Hall '-P 2yn'
_space_group_name_H-M_alt 'P 1 21/n 1'
_atom_sites_solution_hydrogens geom
_atom_sites_solution_primary dual
_atom_sites_solution_secondary difmap
_audit_creation_method SHELXL-2018/3
_cell_angle_alpha 90
_cell_angle_beta 112.030(2)
_cell_angle_gamma 90
_cell_formula_units_Z 4
_cell_length_a 11.4373(2)
_cell_length_b 9.20450(10)
_cell_length_c 13.9862(2)
_cell_measurement_reflns_used 7342
_cell_measurement_temperature 293(2)
_cell_measurement_theta_max 75.9770
_cell_measurement_theta_min 4.1680
_cell_volume 1364.89(4)
_computing_cell_refinement
;
CrysAlisPro (Rigaku OD, 2020)
;
_computing_data_collection
;
CrysAlisPro (Rigaku OD, 2020)
;
_computing_data_reduction
;
CrysAlisPro (Rigaku OD, 2020)
;
_computing_molecular_graphics
;
XP (Siemens, 1994)
;
_computing_publication_material
;
XP (Siemens, 1994)
;
_computing_structure_refinement
;
<i>SHELXL2018/3</i> (Sheldrick, 2015b)
;
_computing_structure_solution
;
<i>SHELXT2018/2</i> (Sheldrick, 2015a)
;
_diffrn_ambient_temperature 293(2)
_diffrn_measured_fraction_theta_full 0.998
_diffrn_measured_fraction_theta_max 0.991
_diffrn_measurement_device_type 'Rigaku Oxford Diffraction Xcalibur, Ruby'
_diffrn_measurement_method '/omega scans'
_diffrn_radiation_type CuK\a
_diffrn_radiation_wavelength 1.54184
_diffrn_reflns_av_R_equivalents 0.0255
_diffrn_reflns_av_unetI/netI 0.0124
_diffrn_reflns_limit_h_max 14
_diffrn_reflns_limit_h_min -13
_diffrn_reflns_limit_k_max 11
_diffrn_reflns_limit_k_min -11
_diffrn_reflns_limit_l_max 16
_diffrn_reflns_limit_l_min -17
_diffrn_reflns_number 12421
_diffrn_reflns_theta_full 67.684
_diffrn_reflns_theta_max 75.989
_diffrn_reflns_theta_min 5.896
_diffrn_source 'Enhance (Cu) X-ray Source'
_diffrn_standards_decay_% 2.6
_diffrn_standards_interval_count 100
_diffrn_standards_number 3
_exptl_absorpt_coefficient_mu 0.844
_exptl_absorpt_correction_T_max 1.0000
_exptl_absorpt_correction_T_min 0.70736
_exptl_absorpt_correction_type multi-scan
_exptl_absorpt_process_details
;
(CrysAlisPro; Rigaku OD, 2020)
;
_exptl_crystal_colour colourless
_exptl_crystal_density_diffrn 1.344
_exptl_crystal_description prism
_exptl_crystal_F_000 584
_exptl_crystal_size_max 0.300
_exptl_crystal_size_mid 0.250
_exptl_crystal_size_min 0.200
_refine_diff_density_max 0.236
_refine_diff_density_min -0.253
_refine_ls_extinction_method none
_refine_ls_goodness_of_fit_ref 1.061
_refine_ls_hydrogen_treatment constr
_refine_ls_matrix_type full
_refine_ls_number_parameters 233
_refine_ls_number_reflns 2826
_refine_ls_number_restraints 152
_refine_ls_restrained_S_all 1.072
_refine_ls_R_factor_all 0.0459
_refine_ls_R_factor_gt 0.0442
_refine_ls_shift/su_max 0.001
_refine_ls_shift/su_mean 0.000
_refine_ls_structure_factor_coef Fsqd
_refine_ls_weighting_details 'w=1/[\s^2^(Fo^2^)+(0.0784P)^2^+0.2588P] where P=(Fo^2^+2Fc^2^)/3'
_refine_ls_weighting_scheme calc
_refine_ls_wR_factor_gt 0.1272
_refine_ls_wR_factor_ref 0.1290
_reflns_number_gt 2658
_reflns_number_total 2826
_reflns_threshold_expression 'I > 2\s(I)'
_cod_data_source_file zl4043sup1.cif
_cod_data_source_block I
_cod_original_sg_symbol_H-M 'P 21/n'
_cod_database_code 1562505
_shelx_space_group_comment
;
The symmetry employed for this shelxl refinement is uniquely defined
by the following loop, which should always be used as a source of
symmetry information in preference to the above space-group names.
They are only intended as comments.
;
_shelx_estimated_absorpt_t_min 0.786
_shelx_estimated_absorpt_t_max 0.849

loop_
_space_group_symop_operation_xyz
'x, y, z'
'-x+1/2, y+1/2, -z+1/2'
'-x, -y, -z'
'x-1/2, -y-1/2, z-1/2'

loop_
_atom_site_type_symbol
_atom_site_label
_atom_site_fract_x
_atom_site_fract_y
_atom_site_fract_z
_atom_site_U_iso_or_equiv
_atom_site_adp_type
_atom_site_calc_flag
_atom_site_occupancy
_atom_site_disorder_assembly
_atom_site_disorder_group
O O1 0.59277(8) 0.31729(9) 0.90699(6) 0.0387(2) Uani d 1 . .
O O2 0.71917(11) 0.16510(11) 1.02027(8) 0.0581(3) Uani d 1 . .
O O3 0.41699(11) 0.86743(10) 0.76809(7) 0.0528(3) Uani d 1 . .
O O4 0.34926(8) 0.63380(10) 0.63957(6) 0.0394(2) Uani d 1 . .
O O5 0.42264(9) 0.35773(10) 0.71482(7) 0.0455(3) Uani d 1 . .
H H5A 0.361972 0.380320 0.663022 0.068 Uiso calc 1 . .
C C1 0.68442(12) 0.29021(14) 1.00155(10) 0.0408(3) Uani d 1 . .
C C2 0.73150(12) 0.41184(15) 1.07060(10) 0.0435(3) Uani d 1 . .
H H2A 0.793928 0.396102 1.135298 0.052 Uiso calc 1 . .
C C3 0.68748(11) 0.54680(14) 1.04379(9) 0.0384(3) Uani d 1 . .
H H3A 0.717941 0.622790 1.090374 0.046 Uiso calc 1 . .
C C4 0.59337(11) 0.57447(13) 0.94328(9) 0.0332(3) Uani d 1 . .
C C5 0.54701(12) 0.71408(13) 0.90989(9) 0.0372(3) Uani d 1 . .
H H5B 0.572267 0.792182 0.955223 0.045 Uiso calc 1 . .
C C6 0.46380(12) 0.73575(13) 0.80966(10) 0.0377(3) Uani d 1 . .
C C7 0.42467(11) 0.61589(13) 0.74204(9) 0.0352(3) Uani d 1 . .
C C8 0.46321(11) 0.47571(13) 0.77651(9) 0.0341(3) Uani d 1 . .
C C9 0.55012(11) 0.45657(12) 0.87717(9) 0.0323(3) Uani d 1 . .
C C10 0.4522(2) 0.98950(16) 0.83649(13) 0.0673(5) Uani d 1 . .
H H10B 0.415653 1.076267 0.799159 0.101 Uiso calc 1 . .
H H10C 0.542443 0.998598 0.864752 0.101 Uiso calc 1 . .
H H10D 0.422271 0.975472 0.891400 0.101 Uiso calc 1 . .
C C11A 0.4264(2) 0.6569(3) 0.57834(14) 0.0551(5) Uani d 0.920(3) A 1
H H11A 0.495799 0.588214 0.598800 0.066 Uiso calc 0.920(3) A 1
H H11B 0.461255 0.754337 0.589740 0.066 Uiso calc 0.920(3) A 1
C C12A 0.34670(15) 0.63675(18) 0.46744(11) 0.0470(4) Uani d 0.920(3) A 1
H H12A 0.296120 0.554266 0.449743 0.056 Uiso calc 0.920(3) A 1
C C13A 0.3414(5) 0.7259(3) 0.39174(16) 0.0518(6) Uani d 0.920(3) A 1
C C14A 0.4154(3) 0.8638(3) 0.4076(2) 0.0904(8) Uani d 0.920(3) A 1
H H14A 0.453102 0.870756 0.356890 0.136 Uiso calc 0.920(3) A 1
H H14B 0.480385 0.863960 0.475330 0.136 Uiso calc 0.920(3) A 1
H H14C 0.360338 0.945127 0.400707 0.136 Uiso calc 0.920(3) A 1
C C15A 0.2580(2) 0.6955(5) 0.28248(15) 0.0918(9) Uani d 0.920(3) A 1
H H15A 0.308261 0.688163 0.241029 0.138 Uiso calc 0.920(3) A 1
H H15B 0.198125 0.772994 0.257010 0.138 Uiso calc 0.920(3) A 1
H H15C 0.213889 0.605708 0.279173 0.138 Uiso calc 0.920(3) A 1
C C11B 0.412(3) 0.601(2) 0.5635(18) 0.047(3) Uani d 0.080(3) A 2
H H11C 0.500724 0.579784 0.600430 0.057 Uiso calc 0.080(3) A 2
H H11D 0.372932 0.515912 0.522606 0.057 Uiso calc 0.080(3) A 2
C C12B 0.3977(19) 0.726(2) 0.4962(13) 0.058(3) Uani d 0.080(3) A 2
H H12B 0.438259 0.811199 0.527301 0.070 Uiso calc 0.080(3) A 2
C C13B 0.333(7) 0.732(4) 0.3955(17) 0.061(4) Uani d 0.080(3) A 2
C C14B 0.280(2) 0.610(3) 0.3204(19) 0.068(4) Uani d 0.080(3) A 2
H H14D 0.327570 0.600656 0.276911 0.102 Uiso calc 0.080(3) A 2
H H14E 0.193447 0.630179 0.278768 0.102 Uiso calc 0.080(3) A 2
H H14F 0.285031 0.520783 0.357461 0.102 Uiso calc 0.080(3) A 2
C C15B 0.340(3) 0.874(3) 0.345(2) 0.083(5) Uani d 0.080(3) A 2
H H15D 0.261923 0.925182 0.328773 0.124 Uiso calc 0.080(3) A 2
H H15E 0.355021 0.855862 0.283156 0.124 Uiso calc 0.080(3) A 2
H H15F 0.407753 0.931049 0.391619 0.124 Uiso calc 0.080(3) A 2

loop_
_atom_site_aniso_label
_atom_site_aniso_U_11
_atom_site_aniso_U_22
_atom_site_aniso_U_33
_atom_site_aniso_U_12
_atom_site_aniso_U_13
_atom_site_aniso_U_23
O1 0.0444(5) 0.0305(4) 0.0309(4) 0.0043(3) 0.0022(4) -0.0006(3)
O2 0.0673(7) 0.0397(5) 0.0455(6) 0.0162(5) -0.0036(5) 0.0023(4)
O3 0.0732(7) 0.0304(5) 0.0369(5) 0.0063(4) 0.0001(5) 0.0015(4)
O4 0.0415(5) 0.0409(5) 0.0271(4) 0.0033(3) 0.0030(3) 0.0017(3)
O5 0.0540(6) 0.0333(5) 0.0322(5) 0.0014(4) -0.0034(4) -0.0061(3)
C1 0.0414(6) 0.0386(6) 0.0334(6) 0.0074(5) 0.0039(5) 0.0036(5)
C2 0.0403(6) 0.0451(7) 0.0312(6) 0.0027(5) -0.0024(5) 0.0007(5)
C3 0.0385(6) 0.0379(6) 0.0306(6) -0.0043(5) 0.0034(5) -0.0041(5)
C4 0.0343(6) 0.0331(6) 0.0280(5) -0.0024(4) 0.0067(4) -0.0009(4)
C5 0.0443(6) 0.0307(6) 0.0307(6) -0.0030(5) 0.0072(5) -0.0033(4)
C6 0.0442(6) 0.0295(6) 0.0335(6) 0.0008(5) 0.0080(5) 0.0017(4)
C7 0.0370(6) 0.0357(6) 0.0265(5) 0.0008(5) 0.0044(4) 0.0008(4)
C8 0.0363(6) 0.0325(6) 0.0278(6) -0.0012(4) 0.0054(5) -0.0038(4)
C9 0.0347(6) 0.0289(5) 0.0290(6) 0.0012(4) 0.0072(4) 0.0006(4)
C10 0.1004(14) 0.0298(7) 0.0472(8) 0.0073(7) -0.0003(8) -0.0003(6)
C11A 0.0470(9) 0.0785(14) 0.0333(9) -0.0019(10) 0.0077(7) 0.0064(9)
C12A 0.0507(8) 0.0515(8) 0.0348(7) -0.0030(6) 0.0115(6) -0.0035(6)
C13A 0.0497(12) 0.0699(11) 0.0369(8) 0.0131(8) 0.0174(7) 0.0060(8)
C14A 0.118(2) 0.0772(15) 0.0821(16) -0.0091(14) 0.0441(16) 0.0170(12)
C15A 0.0702(13) 0.170(3) 0.0332(9) 0.0054(16) 0.0166(9) 0.0043(13)
C11B 0.043(5) 0.060(6) 0.039(5) 0.002(5) 0.016(4) -0.006(5)
C12B 0.056(4) 0.068(5) 0.045(4) 0.005(4) 0.014(4) 0.000(4)
C13B 0.058(5) 0.075(5) 0.046(5) 0.007(5) 0.014(5) 0.001(5)
C14B 0.056(8) 0.092(9) 0.059(8) 0.013(8) 0.025(7) 0.009(8)
C15B 0.072(9) 0.098(9) 0.067(9) 0.012(8) 0.014(8) -0.008(8)

loop_
_atom_type_symbol
_atom_type_description
_atom_type_scat_dispersion_real
_atom_type_scat_dispersion_imag
_atom_type_scat_source
C C 0.0181 0.0091 'International Tables Vol C Tables 4.2.6.8 and 6.1.1.4'
H H 0.0000 0.0000 'International Tables Vol C Tables 4.2.6.8 and 6.1.1.4'
O O 0.0492 0.0322 'International Tables Vol C Tables 4.2.6.8 and 6.1.1.4'

loop_
_geom_angle_atom_site_label_1
_geom_angle_atom_site_label_2
_geom_angle_atom_site_label_3
_geom_angle_site_symmetry_1
_geom_angle_site_symmetry_3
_geom_angle
_geom_angle_publ_flag
C1 O1 C9 . . 121.18(10) ?
C6 O3 C10 . . 116.44(10) ?
C7 O4 C11A . . 110.36(11) ?
C7 O4 C11B . . 115.4(9) ?
C8 O5 H5A . . 109.5 ?
O2 C1 O1 . . 116.84(12) ?
O2 C1 C2 . . 125.54(12) ?
O1 C1 C2 . . 117.62(11) ?
C3 C2 C1 . . 121.65(11) ?
C3 C2 H2A . . 119.2 ?
C1 C2 H2A . . 119.2 ?
C2 C3 C4 . . 120.20(11) ?
C2 C3 H3A . . 119.9 ?
C4 C3 H3A . . 119.9 ?
C9 C4 C5 . . 119.87(11) ?
C9 C4 C3 . . 117.47(11) ?
C5 C4 C3 . . 122.64(11) ?
C6 C5 C4 . . 120.05(11) ?
C6 C5 H5B . . 120.0 ?
C4 C5 H5B . . 120.0 ?
O3 C6 C5 . . 124.86(11) ?
O3 C6 C7 . . 115.70(11) ?
C5 C6 C7 . . 119.42(11) ?
O4 C7 C8 . . 117.73(10) ?
O4 C7 C6 . . 121.38(10) ?
C8 C7 C6 . . 120.89(11) ?
O5 C8 C7 . . 122.30(10) ?
O5 C8 C9 . . 118.99(10) ?
C7 C8 C9 . . 118.67(10) ?
O1 C9 C4 . . 121.79(10) ?
O1 C9 C8 . . 117.34(10) ?
C4 C9 C8 . . 120.85(11) ?
O3 C10 H10B . . 109.5 ?
O3 C10 H10C . . 109.5 ?
H10B C10 H10C . . 109.5 ?
O3 C10 H10D . . 109.5 ?
H10B C10 H10D . . 109.5 ?
H10C C10 H10D . . 109.5 ?
O4 C11A C12A . . 108.98(15) ?
O4 C11A H11A . . 109.9 ?
C12A C11A H11A . . 109.9 ?
O4 C11A H11B . . 109.9 ?
C12A C11A H11B . . 109.9 ?
H11A C11A H11B . . 108.3 ?
C13A C12A C11A . . 125.7(2) ?
C13A C12A H12A . . 117.2 ?
C11A C12A H12A . . 117.2 ?
C12A C13A C15A . . 121.5(3) ?
C12A C13A C14A . . 123.7(2) ?
C15A C13A C14A . . 114.8(2) ?
C13A C14A H14A . . 109.5 ?
C13A C14A H14B . . 109.5 ?
H14A C14A H14B . . 109.5 ?
C13A C14A H14C . . 109.5 ?
H14A C14A H14C . . 109.5 ?
H14B C14A H14C . . 109.5 ?
C13A C15A H15A . . 109.5 ?
C13A C15A H15B . . 109.5 ?
H15A C15A H15B . . 109.5 ?
C13A C15A H15C . . 109.5 ?
H15A C15A H15C . . 109.5 ?
H15B C15A H15C . . 109.5 ?
C12B C11B O4 . . 108.9(17) ?
C12B C11B H11C . . 109.9 ?
O4 C11B H11C . . 109.9 ?
C12B C11B H11D . . 109.9 ?
O4 C11B H11D . . 109.9 ?
H11C C11B H11D . . 108.3 ?
C13B C12B C11B . . 127(2) ?
C13B C12B H12B . . 116.6 ?
C11B C12B H12B . . 116.6 ?
C12B C13B C14B . . 129(2) ?
C12B C13B C15B . . 115(2) ?
C14B C13B C15B . . 114(2) ?
C13B C14B H14D . . 109.5 ?
C13B C14B H14E . . 109.5 ?
H14D C14B H14E . . 109.5 ?
C13B C14B H14F . . 109.5 ?
H14D C14B H14F . . 109.5 ?
H14E C14B H14F . . 109.5 ?
C13B C15B H15D . . 109.5 ?
C13B C15B H15E . . 109.5 ?
H15D C15B H15E . . 109.5 ?
C13B C15B H15F . . 109.5 ?
H15D C15B H15F . . 109.5 ?
H15E C15B H15F . . 109.5 ?

loop_
_geom_bond_atom_site_label_1
_geom_bond_atom_site_label_2
_geom_bond_site_symmetry_2
_geom_bond_distance
_geom_bond_publ_flag
O1 C1 . 1.3675(15) ?
O1 C9 . 1.3794(14) ?
O2 C1 . 1.2143(16) ?
O3 C6 . 1.3639(14) ?
O3 C10 . 1.4321(17) ?
O4 C7 . 1.3776(13) ?
O4 C11A . 1.457(2) ?
O4 C11B . 1.52(3) ?
O5 C8 . 1.3560(14) ?
O5 H5A . 0.8200 ?
C1 C2 . 1.4442(18) ?
C2 C3 . 1.3400(19) ?
C2 H2A . 0.9300 ?
C3 C4 . 1.4368(16) ?
C3 H3A . 0.9300 ?
C4 C9 . 1.3907(16) ?
C4 C5 . 1.4017(17) ?
C5 C6 . 1.3819(17) ?
C5 H5B . 0.9300 ?
C6 C7 . 1.4122(17) ?
C7 C8 . 1.3900(16) ?
C8 C9 . 1.3968(15) ?
C10 H10B . 0.9600 ?
C10 H10C . 0.9600 ?
C10 H10D . 0.9600 ?
C11A C12A . 1.487(2) ?
C11A H11A . 0.9700 ?
C11A H11B . 0.9700 ?
C12A C13A . 1.323(3) ?
C12A H12A . 0.9300 ?
C13A C15A . 1.493(3) ?
C13A C14A . 1.495(4) ?
C14A H14A . 0.9600 ?
C14A H14B . 0.9600 ?
C14A H14C . 0.9600 ?
C15A H15A . 0.9600 ?
C15A H15B . 0.9600 ?
C15A H15C . 0.9600 ?
C11B C12B . 1.462(17) ?
C11B H11C . 0.9700 ?
C11B H11D . 0.9700 ?
C12B C13B . 1.323(18) ?
C12B H12B . 0.9300 ?
C13B C14B . 1.50(2) ?
C13B C15B . 1.50(2) ?
C14B H14D . 0.9600 ?
C14B H14E . 0.9600 ?
C14B H14F . 0.9600 ?
C15B H15D . 0.9600 ?
C15B H15E . 0.9600 ?
C15B H15F . 0.9600 ?

loop_
_geom_hbond_atom_site_label_D
_geom_hbond_atom_site_label_H
_geom_hbond_atom_site_label_A
_geom_hbond_site_symmetry_A
_geom_hbond_distance_DH
_geom_hbond_distance_HA
_geom_hbond_distance_DA
_geom_hbond_angle_DHA
_geom_hbond_publ_flag
O5 H5A O4 . 0.82 2.35 2.7580(13) 111.2 yes
O5 H5A O2 4_565 0.82 2.09 2.8484(13) 153.0 yes
C11B H11D O2 4_565 0.97 2.41 3.19(3) 137.2 yes
C12A H12A O2 4_565 0.93 2.54 3.3468(19) 144.6 yes

_cod_database_fobs_code 1562505
